data_1531588
loop_
_publ_author_name
'Isaenko, L.'
'Yelisseyev, A.'
'Lobanov, S.'
'Titov, A.'
'Petrov, V.'
'Smirnova, J.'
'Vedenyapin, V.'
'Merkulov, A.'
'Zondy, J.J.'
'Krinitsin, P.'

_publ_section_title
;
 Growth and properties of Li Ga X2 (X = S, Se, Te) single crystals for
 nonlinear optical applications in the mid-IR
;
_journal_name_full 'Crystal Research and Technology'
_journal_page_first 379
_journal_page_last 387
_journal_volume 38
_journal_year 2003
_chemical_formula_sum 'Ga Li S2'
_chemical_name_systematic 'Li Ga S2'
_space_group_IT_number 33
_symmetry_space_group_name_Hall 'P 2c -2n'
_symmetry_space_group_name_H-M 'P n a 21'
_cell_angle_alpha 90
_cell_angle_beta 90
_cell_angle_gamma 90
_cell_formula_units_Z 4
_cell_length_a 6.5133
_cell_length_b 7.8629
_cell_length_c 6.2175
_cell_volume 318.419
_citation_journal_id_ASTM CRTEDF
_cod_data_source_file Isaenko_CRTEDF_2003_1813.cif
_cod_data_source_block Ga1Li1S2
_cod_original_cell_volume 318.4195
_cod_original_formula_sum 'Ga1 Li1 S2'
_cod_database_code 1531588

loop_
_symmetry_equiv_pos_as_xyz
x,y,z
-x,-y,z+1/2
-x+1/2,y+1/2,z+1/2
x+1/2,-y+1/2,z

loop_
_atom_site_label
_atom_site_type_symbol
_atom_site_fract_x
_atom_site_fract_y
_atom_site_fract_z
_atom_site_occupancy
_atom_site_U_iso_or_equiv
Ga1 Ga+3 0.07347 0.87402 0.62281 1 0.0
Li1 Li+1 0.417 0.877 0.116 1 0.0
S2 S-2 0.0662 0.8836 0.9894 1 0.0
S1 S-2 -0.0944 0.6367 0.508 1 0.0
